data_7204931
loop_
_publ_author_name
'Reisner, Barbara A.'
'Tripathi, Akhilesh'
'Parise, John B.'

_publ_section_title
;
 Na8[Zn4Ge8O18(OH)12]&#x00B7;2H2O: An interrupted-framework zincogermanate
 built from [GeO3(OH)] and [Ge2(OH)2] units
;
_journal_issue 3
_journal_name_full 'Journal of Materials Chemistry'
_journal_page_first 887
_journal_paper_doi 10.1039/b004668j
_journal_volume 11
_journal_year 2001
_chemical_formula_sum 'Ge2 H4 Na2 O8 Zn'
_chemical_formula_weight 388.62
_chemical_name_common 'sodium zinc germanate hydroxide hydrate'
_space_group_IT_number 60
_symmetry_cell_setting orthorhombic
_symmetry_space_group_name_Hall '-P 2n 2ab'
_symmetry_space_group_name_H-M 'P b c n'
_atom_sites_solution_hydrogens refined
_atom_sites_solution_primary direct
_atom_sites_solution_secondary difmap
_audit_creation_method SHELXL-97
_cell_angle_alpha 90.00
_cell_angle_beta 90.00
_cell_angle_gamma 90.00
_cell_formula_units_Z 4
_cell_length_a 13.036(3)
_cell_length_b 8.7286(17)
_cell_length_c 12.938(3)
_cell_measurement_reflns_used 9377
_cell_measurement_temperature 293(2)
_cell_measurement_theta_max 28.25
_cell_measurement_theta_min 3.13
_cell_volume 1472.2(6)
_computing_cell_refinement 'SAINT  (Bruker )'
_computing_data_collection 'SMART (Bruker )'
_computing_data_reduction 'SAINT and SADABS (Sheldrick, 1996)'
_computing_molecular_graphics 'Bruker SHELXTL'
_computing_publication_material 'Bruker SHELXTL'
_computing_structure_refinement 'SHELXTL-97 (Sheldrick, 1997)'
_computing_structure_solution 'SHELXS-97 (Sheldrick, 1990)'
_diffrn_ambient_temperature 293(2)
_diffrn_detector_area_resol_mean 0.75
_diffrn_measured_fraction_theta_full 0.938
_diffrn_measured_fraction_theta_max 0.938
_diffrn_measurement_device_type 'SMART 1K CCD'
_diffrn_measurement_method '\f and \w scans'
_diffrn_radiation_monochromator graphite
_diffrn_radiation_source 'fine-focus sealed tube'
_diffrn_radiation_type MoK\a
_diffrn_radiation_wavelength 0.71073
_diffrn_reflns_av_R_equivalents 0.0602
_diffrn_reflns_av_sigmaI/netI 0.0364
_diffrn_reflns_limit_h_max 15
_diffrn_reflns_limit_h_min -16
_diffrn_reflns_limit_k_max 10
_diffrn_reflns_limit_k_min -11
_diffrn_reflns_limit_l_max 17
_diffrn_reflns_limit_l_min -17
_diffrn_reflns_number 9377
_diffrn_reflns_theta_full 28.25
_diffrn_reflns_theta_max 28.25
_diffrn_reflns_theta_min 3.13
_exptl_absorpt_coefficient_mu 11.474
_exptl_absorpt_correction_T_max .9999
_exptl_absorpt_correction_T_min 0.442433
_exptl_absorpt_correction_type multi-scan
_exptl_absorpt_process_details '(SADABS; Sheldrick, 1996)'
_exptl_crystal_colour colorless
_exptl_crystal_density_diffrn 3.506
_exptl_crystal_density_method 'not measured'
_exptl_crystal_description tabular
_exptl_crystal_F_000 1472
_exptl_crystal_size_max '0.2 mm'
_exptl_crystal_size_mid '0.1 mm'
_exptl_crystal_size_min '0.02 mm'
_refine_diff_density_max 3.345
_refine_diff_density_min -1.731
_refine_diff_density_rms 0.318
_refine_ls_extinction_coef 0.0001(2)
_refine_ls_extinction_expression Fc^*^=kFc[1+0.001xFc^2^\l^3^/sin(2\q)]^-1/4^
_refine_ls_extinction_method 'SHELXTL (Bruker, 1997)'
_refine_ls_goodness_of_fit_ref 1.060
_refine_ls_hydrogen_treatment refined
_refine_ls_matrix_type full
_refine_ls_number_parameters 138
_refine_ls_number_reflns 1712
_refine_ls_number_restraints 0
_refine_ls_restrained_S_all 1.060
_refine_ls_R_factor_all 0.0595
_refine_ls_R_factor_gt 0.0434
_refine_ls_shift/su_max 0.193
_refine_ls_shift/su_mean 0.018
_refine_ls_structure_factor_coef Fsqd
_refine_ls_weighting_details 'calc w=1/[\s^2^(Fo^2^)+(0.0766P)^2^+0.0000P] where P=(Fo^2^+2Fc^2^)/3'
_refine_ls_weighting_scheme calc
_refine_ls_wR_factor_gt 0.1206
_refine_ls_wR_factor_ref 0.1293
_reflns_number_gt 1125
_reflns_number_total 1712
_reflns_threshold_expression I>2\s(I)
_cod_data_source_file b004668j.txt
_cod_data_source_block absj30
_cod_depositor_comments
;
The following automatic conversions were performed:
'_symmetry_cell_setting' value 'Orthorhombic' changed to 'orthorhombic'
according to '/home/saulius/struct/CIF-dictionaries/cif_core.dic'
dictionary named 'cif_core.dic' version 2.4.1 from 2010-06-29.

Automatic conversion script
Id: cif_fix_enum 1527 2010-12-29 10:47:43Z saulius 
;
_cod_original_cell_volume 1472.2(5)
_cod_original_sg_symbol_H-M Pbcn
_cod_original_formula_sum 'H4 Ge2 Na2 O8 Zn'
_cod_database_code 7204931

loop_
_symmetry_equiv_pos_as_xyz
'x, y, z'
'-x+1/2, -y+1/2, z+1/2'
'-x, y, -z+1/2'
'x+1/2, -y+1/2, -z'
'-x, -y, -z'
'x-1/2, y-1/2, -z-1/2'
'x, -y, z-1/2'
'-x-1/2, y-1/2, z'

loop_
_atom_site_label
_atom_site_type_symbol
_atom_site_fract_x
_atom_site_fract_y
_atom_site_fract_z
_atom_site_U_iso_or_equiv
_atom_site_adp_type
_atom_site_occupancy
_atom_site_symmetry_multiplicity
_atom_site_calc_flag
_atom_site_refinement_flags
_atom_site_disorder_assembly
_atom_site_disorder_group
Ge1 Ge 0.37758(4) 0.12596(6) 0.50092(4) 0.0094(2) Uani 1 1 d . . .
Ge2 Ge 0.12044(4) -0.11787(5) 0.25133(4) 0.0088(2) Uani 1 1 d . . .
Zn1 Zn 0.25098(5) 0.12444(6) 0.12689(4) 0.0098(2) Uani 1 1 d . . .
Na1 Na 0.1491(2) 0.2569(2) 0.37489(18) 0.0162(5) Uani 1 1 d . . .
Na2 Na 0.0000 0.0000 0.5000 0.0200(9) Uani 1 2 d S . .
Na3 Na 0.0000 0.5104(4) 0.2500 0.0191(8) Uani 1 2 d S . .
O1 O 0.1312(3) -0.0203(5) 0.3729(3) 0.0131(9) Uani 1 1 d . . .
O2 O 0.3690(3) 0.0298(5) 0.3792(3) 0.0134(9) Uani 1 1 d . . .
O3 O 0.4992(3) 0.2199(5) 0.5006(3) 0.0147(9) Uani 1 1 d . . .
O4 O 0.1213(3) 0.0188(4) 0.1555(3) 0.0120(9) Uani 1 1 d . . .
O5 O 0.0000 -0.2119(6) 0.2500 0.0130(12) Uani 1 2 d S . .
O6 O 0.3764(4) -0.0094(4) 0.5977(3) 0.0134(9) Uani 1 1 d . . .
O7 O 0.2830(3) 0.2647(4) 0.5010(3) 0.0118(8) Uani 1 1 d . . .
O8 O 0.2857(3) 0.2422(4) 0.2502(3) 0.0112(8) Uani 1 1 d . . .
O9 O 0.0000 0.2392(7) 0.2500 0.0172(13) Uani 1 2 d S . .
H(1) H 0.167(7) -0.086(8) 0.420(6) 0.04(2) Uiso 1 1 d . . .
H(2) H 0.329(7) 0.091(8) 0.336(7) 0.04(3) Uiso 1 1 d . . .
H(3) H 0.542(6) 0.143(7) 0.462(6) 0.03(2) Uiso 1 1 d . . .
H(9) H 0.044(7) 0.133(7) 0.218(7) 0.05(3) Uiso 1 1 d . . .

loop_
_atom_site_aniso_label
_atom_site_aniso_U_11
_atom_site_aniso_U_22
_atom_site_aniso_U_33
_atom_site_aniso_U_23
_atom_site_aniso_U_13
_atom_site_aniso_U_12
Ge1 0.0106(4) 0.0068(3) 0.0108(4) 0.00006(19) 0.0001(2) -0.0001(2)
Ge2 0.0092(4) 0.0064(3) 0.0107(3) 0.0001(2) 0.0002(2) 0.0002(2)
Zn1 0.0105(4) 0.0090(4) 0.0098(4) 0.0000(3) 0.0000(2) -0.0001(2)
Na1 0.0165(12) 0.0131(12) 0.0191(12) -0.0016(9) -0.0011(10) -0.0003(10)
Na2 0.022(2) 0.0164(18) 0.021(2) -0.0003(12) 0.0052(18) 0.0026(15)
Na3 0.022(2) 0.0135(17) 0.0222(19) 0.000 -0.0088(18) 0.000
O1 0.015(2) 0.0093(18) 0.015(2) -0.0012(16) -0.001(2) -0.0026(17)
O2 0.016(2) 0.0115(19) 0.013(2) -0.0004(16) 0.000(2) -0.0011(18)
O3 0.011(2) 0.014(2) 0.018(2) -0.0010(14) 0.000(2) -0.0019(17)
O4 0.008(2) 0.0114(18) 0.017(2) 0.0052(16) -0.0013(18) -0.0031(17)
O5 0.006(3) 0.011(3) 0.022(3) 0.000 0.002(3) 0.000
O6 0.012(2) 0.0109(18) 0.018(2) 0.0049(16) -0.0009(19) -0.0010(16)
O7 0.014(2) 0.0099(19) 0.0113(18) -0.0010(15) -0.0006(17) 0.0054(18)
O8 0.011(2) 0.0082(18) 0.0142(17) -0.0007(17) -0.0007(17) -0.0041(16)
O9 0.016(3) 0.014(3) 0.021(3) 0.000 0.002(3) 0.000

loop_
_atom_type_symbol
_atom_type_description
_atom_type_scat_dispersion_real
_atom_type_scat_dispersion_imag
_atom_type_scat_source
O O 0.0106 0.0060 'International Tables Vol C Tables 4.2.6.8 and 6.1.1.4'
H H 0.0000 0.0000 'International Tables Vol C Tables 4.2.6.8 and 6.1.1.4'
C C 0.0033 0.0016 'International Tables Vol C Tables 4.2.6.8 and 6.1.1.4'
Na Na 0.0362 0.0249 'International Tables Vol C Tables 4.2.6.8 and 6.1.1.4'
Zn Zn 0.2839 1.4301 'International Tables Vol C Tables 4.2.6.8 and 6.1.1.4'
Ge Ge 0.1547 1.8001 'International Tables Vol C Tables 4.2.6.8 and 6.1.1.4'

loop_
_geom_angle_atom_site_label_1
_geom_angle_atom_site_label_2
_geom_angle_atom_site_label_3
_geom_angle
_geom_angle_site_symmetry_1
_geom_angle_site_symmetry_3
_geom_angle_publ_flag
O6 Ge1 O7 118.3(2) . . ?
O6 Ge1 O3 109.0(2) . . ?
O7 Ge1 O3 108.1(2) . . ?
O6 Ge1 O2 108.55(19) . . ?
O7 Ge1 O2 106.54(19) . . ?
O3 Ge1 O2 105.62(19) . . ?
O7 Zn1 O8 118.37(16) 2_554 . ?
O7 Zn1 O6 106.53(15) 2_554 7 ?
O8 Zn1 O6 103.54(16) . 7 ?
O7 Zn1 O4 101.28(16) 2_554 . ?
O8 Zn1 O4 107.07(15) . . ?
O6 Zn1 O4 121.05(16) 7 . ?
O4 Ge2 O8 118.62(19) . 8_655 ?
O4 Ge2 O5 108.68(18) . . ?
O8 Ge2 O5 107.4(2) 8_655 . ?
O4 Ge2 O1 107.57(19) . . ?
O8 Ge2 O1 106.73(19) 8_655 . ?
O5 Ge2 O1 107.30(16) . . ?
O7 Na1 O2 91.60(15) . 8_665 ?
O7 Na1 O8 85.33(15) . . ?
O2 Na1 O8 98.13(16) 8_665 . ?
O7 Na1 O1 96.08(16) . . ?
O2 Na1 O1 168.78(17) 8_665 . ?
O8 Na1 O1 90.66(15) . . ?
O7 Na1 O9 176.20(16) . . ?
O2 Na1 O9 89.98(19) 8_665 . ?
O8 Na1 O9 97.88(12) . . ?
O1 Na1 O9 81.88(19) . . ?
O7 Na1 O3 97.29(15) . 4_456 ?
O2 Na1 O3 80.21(16) 8_665 4_456 ?
O8 Na1 O3 176.92(17) . 4_456 ?
O1 Na1 O3 90.68(16) . 4_456 ?
O9 Na1 O3 79.56(12) . 4_456 ?
O1 Na2 O1 180.0 5_556 . ?
O1 Na2 O3 94.32(14) 5_556 8_655 ?
O1 Na2 O3 85.68(14) . 8_655 ?
O1 Na2 O3 85.68(14) 5_556 4_456 ?
O1 Na2 O3 94.32(14) . 4_456 ?
O3 Na2 O3 180.0 8_655 4_456 ?
O1 Na2 O4 95.40(13) 5_556 3 ?
O1 Na2 O4 84.60(13) . 3 ?
O3 Na2 O4 93.97(13) 8_655 3 ?
O3 Na2 O4 86.03(13) 4_456 3 ?
O1 Na2 O4 84.60(13) 5_556 7_556 ?
O1 Na2 O4 95.40(13) . 7_556 ?
O3 Na2 O4 86.03(13) 8_655 7_556 ?
O3 Na2 O4 93.97(13) 4_456 7_556 ?
O4 Na2 O4 180.00(10) 3 7_556 ?
O9 Na3 O2 94.05(12) . 8_665 ?
O9 Na3 O2 94.05(13) . 6_566 ?
O2 Na3 O2 171.9(3) 8_665 6_566 ?
O9 Na3 O5 180.000(1) . 1_565 ?
O2 Na3 O5 85.95(12) 8_665 1_565 ?
O2 Na3 O5 85.95(13) 6_566 1_565 ?
O9 Na3 O6 89.80(11) . 4_456 ?
O2 Na3 O6 84.92(13) 8_665 4_456 ?
O2 Na3 O6 95.11(13) 6_566 4_456 ?
O5 Na3 O6 90.20(11) 1_565 4_456 ?
O9 Na3 O6 89.80(11) . 2_554 ?
O2 Na3 O6 95.11(13) 8_665 2_554 ?
O2 Na3 O6 84.92(13) 6_566 2_554 ?
O5 Na3 O6 90.20(11) 1_565 2_554 ?
O6 Na3 O6 179.6(2) 4_456 2_554 ?
Ge2 O1 Na2 125.8(2) . . ?
Ge2 O1 Na1 119.3(2) . . ?
Na2 O1 Na1 89.31(15) . . ?
Ge2 O1 H(1) 108(5) . . ?
Na2 O1 H(1) 87(5) . . ?
Na1 O1 H(1) 123(4) . . ?
Ge1 O2 Na3 127.1(2) . 6_656 ?
Ge1 O2 Na1 119.6(2) . 8_655 ?
Na3 O2 Na1 89.07(17) 6_656 8_655 ?
Ge1 O2 H(2) 108(5) . . ?
Na3 O2 H(2) 91(6) 6_656 . ?
Na1 O2 H(2) 120(5) 8_655 . ?
Ge2 O4 Zn1 117.9(2) . . ?
Ge2 O4 Na2 121.1(2) . 3 ?
Zn1 O4 Na2 114.43(16) . 3 ?
Ge1 O3 Na2 117.6(2) . 4_556 ?
Ge1 O3 Na1 135.9(2) . 4_556 ?
Na2 O3 Na1 85.35(14) 4_556 4_556 ?
Ge1 O3 H(3) 101(4) . . ?
Na2 O3 H(3) 132(4) 4_556 . ?
Na1 O3 H(3) 87(4) 4_556 . ?
Ge2 O5 Ge2 124.8(3) . 3 ?
Ge2 O5 Na3 117.60(16) . 1_545 ?
Ge2 O5 Na3 117.60(16) 3 1_545 ?
Ge1 O6 Zn1 120.0(2) . 7_556 ?
Ge1 O6 Na3 124.0(2) . 2 ?
Zn1 O6 Na3 112.23(17) 7_556 2 ?
Ge1 O7 Zn1 120.8(2) . 2 ?
Ge1 O7 Na1 120.1(2) . . ?
Zn1 O7 Na1 114.77(18) 2 . ?
Ge2 O8 Zn1 122.9(2) 8_665 . ?
Ge2 O8 Na1 118.72(19) 8_665 . ?
Zn1 O8 Na1 113.84(17) . . ?
Na3 O9 Na1 86.51(15) . 3 ?
Na3 O9 Na1 86.51(15) . . ?
Na1 O9 Na1 173.0(3) 3 . ?
Na3 O9 H(9) 143(4) . . ?
Na1 O9 H(9) 101(5) 3 . ?
Na1 O9 H(9) 84(5) . . ?

loop_
_geom_bond_atom_site_label_1
_geom_bond_atom_site_label_2
_geom_bond_distance
_geom_bond_site_symmetry_2
_geom_bond_publ_flag
Ge1 O6 1.722(4) . ?
Ge1 O7 1.728(4) . ?
Ge1 O3 1.785(4) . ?
Ge1 O2 1.788(4) . ?
Ge2 O4 1.721(4) . ?
Ge2 O8 1.728(3) 8_655 ?
Ge2 O5 1.772(3) . ?
Ge2 O1 1.795(4) . ?
Zn1 O7 1.946(4) 2_554 ?
Zn1 O8 1.951(4) . ?
Zn1 O6 1.955(4) 7 ?
Zn1 O4 1.960(4) . ?
Na1 O7 2.390(5) . ?
Na1 O2 2.395(5) 8_665 ?
Na1 O8 2.407(5) . ?
Na1 O1 2.430(5) . ?
Na1 O9 2.533(3) . ?
Na1 O3 2.541(5) 4_456 ?
Na2 O1 2.379(4) 5_556 ?
Na2 O1 2.379(4) . ?
Na2 O3 2.445(5) 8_655 ?
Na2 O3 2.445(5) 4_456 ?
Na2 O4 2.565(4) 3 ?
Na2 O4 2.565(4) 7_556 ?
Na3 O9 2.367(8) . ?
Na3 O2 2.396(4) 8_665 ?
Na3 O2 2.396(4) 6_566 ?
Na3 O5 2.424(6) 1_565 ?
Na3 O6 2.545(4) 4_456 ?
Na3 O6 2.545(4) 2_554 ?
O1 H(1) 0.96(8) . ?
O2 H(2) 0.93(9) . ?
O3 H(3) 1.01(8) . ?
O9 H(9) 1.17(7) . ?
